data_1547573
loop_
_publ_author_name
'Grayfer, Tatyana D.'
'Retailleau, Pascal'
'Dodd, Robert H.'
'Dubois, Jo\"elle'
'Cariou, Kevin'

_publ_section_title
;
 Chemodivergent, Tunable, and Selective Iodine(III)-Mediated
 Bromo-Functionalizations of Polyprenoids.
;
_journal_issue 18
_journal_name_full 'Organic letters'
_journal_page_first 4766
_journal_page_last 4769
_journal_paper_doi 10.1021/acs.orglett.7b02125
_journal_volume 19
_journal_year 2017
_chemical_formula_moiety 'C17 H23 Br'
_chemical_formula_sum 'C17 H23 Br'
_chemical_formula_weight 307.26
_space_group_crystal_system triclinic
_space_group_IT_number 2
_space_group_name_Hall '-P 1'
_space_group_name_H-M_alt 'P -1'
_symmetry_space_group_name_Hall '-P 1'
_symmetry_space_group_name_H-M 'P -1'
_atom_sites_solution_hydrogens geom
_atom_sites_solution_primary dual
_atom_sites_solution_secondary direct
_audit_creation_method SHELXL-2016/6
_cell_angle_alpha 68.534(9)
_cell_angle_beta 75.635(7)
_cell_angle_gamma 69.502(9)
_cell_formula_units_Z 2
_cell_length_a 7.4409(5)
_cell_length_b 10.1018(12)
_cell_length_c 11.3589(9)
_cell_measurement_reflns_used 4793
_cell_measurement_temperature 293(2)
_cell_measurement_theta_max 27.7250
_cell_measurement_theta_min 3.7730
_cell_volume 737.19(13)
_computing_cell_refinement 'CrysAlisPro 1.171.39.7b (Rigaku OD, 2015)'
_computing_data_collection 'CrysAlisPro 1.171.39.7b (Rigaku OD, 2015)'
_computing_data_reduction 'CrysAlisPro 1.171.39.7b (Rigaku OD, 2015)'
_computing_structure_refinement 'SHELXL-2016/6 (Sheldrick, 2015)'
_computing_structure_solution 'SHELXT 2014/5 (Sheldrick, 2015)'
_diffrn_ambient_environment air
_diffrn_ambient_temperature 293(2)
_diffrn_detector 'Dectris HPAD PILATUS3R 200 K'
_diffrn_measured_fraction_theta_full 0.989
_diffrn_measured_fraction_theta_max 0.989
_diffrn_measurement_device 'four-circle diffractometer'
_diffrn_measurement_device_type 'Rigaku XtaLAB Pro: Kappa single'
_diffrn_radiation_monochromator 'Rigaku double bounce MaxFlux multilayer optics'
_diffrn_radiation_probe x-ray
_diffrn_radiation_type 'Mo K\a'
_diffrn_radiation_wavelength 0.71073
_diffrn_reflns_av_R_equivalents 0.0384
_diffrn_reflns_av_unetI/netI 0.0288
_diffrn_reflns_Laue_measured_fraction_full 0.989
_diffrn_reflns_Laue_measured_fraction_max 0.989
_diffrn_reflns_limit_h_max 8
_diffrn_reflns_limit_h_min -8
_diffrn_reflns_limit_k_max 12
_diffrn_reflns_limit_k_min -12
_diffrn_reflns_limit_l_max 13
_diffrn_reflns_limit_l_min -13
_diffrn_reflns_number 13749
_diffrn_reflns_point_group_measured_fraction_full 0.989
_diffrn_reflns_point_group_measured_fraction_max 0.989
_diffrn_reflns_theta_full 25.242
_diffrn_reflns_theta_max 25.347
_diffrn_reflns_theta_min 3.752
_diffrn_source 'microfocus sealed X-ray tube'
_diffrn_source_type 'Rigaku mm003 (Mo) X-ray Source'
_exptl_absorpt_coefficient_mu 2.770
_exptl_absorpt_correction_T_max 1.00000
_exptl_absorpt_correction_T_min 0.49570
_exptl_absorpt_correction_type multi-scan
_exptl_absorpt_process_details
;
CrysAlisPro 1.171.39.7b (Rigaku Oxford Diffraction, 2015)
Empirical absorption correction using spherical harmonics,
 implemented in SCALE3 ABSPACK scaling algorithm.
;
_exptl_crystal_colour colourless
_exptl_crystal_density_diffrn 1.384
_exptl_crystal_description parallelepiped
_exptl_crystal_F_000 320
_exptl_crystal_size_max 0.57
_exptl_crystal_size_mid 0.22
_exptl_crystal_size_min 0.12
_refine_diff_density_max 0.352
_refine_diff_density_min -0.389
_refine_diff_density_rms 0.048
_refine_ls_extinction_method none
_refine_ls_goodness_of_fit_ref 1.033
_refine_ls_hydrogen_treatment constr
_refine_ls_matrix_type full
_refine_ls_number_parameters 166
_refine_ls_number_reflns 2663
_refine_ls_number_restraints 0
_refine_ls_restrained_S_all 1.033
_refine_ls_R_factor_all 0.0393
_refine_ls_R_factor_gt 0.0314
_refine_ls_shift/su_max 0.000
_refine_ls_shift/su_mean 0.000
_refine_ls_structure_factor_coef Fsqd
_refine_ls_weighting_details 'w=1/[\s^2^(Fo^2^)+(0.0310P)^2^+0.3717P] where P=(Fo^2^+2Fc^2^)/3'
_refine_ls_weighting_scheme calc
_refine_ls_wR_factor_gt 0.0730
_refine_ls_wR_factor_ref 0.0765
_reflns_Friedel_coverage 0.000
_reflns_number_gt 2254
_reflns_number_total 2683
_reflns_threshold_expression 'I > 2\s(I)'
_cod_data_source_file ol7b02125_si_003.cif
_cod_data_source_block compound_8b
_cod_database_code 1547573
_shelx_shelxl_version_number 2016/6
_shelx_space_group_comment
;
The symmetry employed for this shelxl refinement is uniquely defined
by the following loop, which should always be used as a source of
symmetry information in preference to the above space-group names.
They are only intended as comments.
;

loop_
_space_group_symop_operation_xyz
'x, y, z'
'-x, -y, -z'

loop_
_atom_site_label
_atom_site_type_symbol
_atom_site_fract_x
_atom_site_fract_y
_atom_site_fract_z
_atom_site_U_iso_or_equiv
_atom_site_adp_type
_atom_site_occupancy
_atom_site_site_symmetry_order
_atom_site_calc_flag
_atom_site_refinement_flags_posn
_atom_site_refinement_flags_adp
Br1 Br 0.66030(5) 0.21493(3) -0.00072(2) 0.06907(14) Uani 1 1 d . .
C1 C 0.5506(3) 0.2019(3) 0.1802(2) 0.0442(5) Uani 1 1 d . .
H1 H 0.609207 0.100435 0.232116 0.053 Uiso 1 1 calc R U
C12" C 0.2209(4) 0.3711(3) 0.1145(2) 0.0519(6) Uani 1 1 d . .
H12A H 0.085622 0.393932 0.147670 0.078 Uiso 1 1 calc R U
H12B H 0.238074 0.360001 0.031649 0.078 Uiso 1 1 calc R U
H12C H 0.269984 0.450116 0.107615 0.078 Uiso 1 1 calc R U
C2 C 0.6183(3) 0.3039(3) 0.2168(2) 0.0510(6) Uani 1 1 d . .
H2A H 0.562314 0.406137 0.168055 0.061 Uiso 1 1 calc R U
H2AB H 0.758190 0.281417 0.196983 0.061 Uiso 1 1 calc R U
C3 C 0.5582(3) 0.2849(3) 0.3589(2) 0.0466(5) Uani 1 1 d . .
H3A H 0.600655 0.352567 0.380692 0.056 Uiso 1 1 calc R U
H3AB H 0.622466 0.184466 0.407071 0.056 Uiso 1 1 calc R U
C4 C 0.3377(3) 0.3148(2) 0.39802(19) 0.0326(4) Uani 1 1 d . .
C5 C 0.3751(4) 0.3136(3) 0.6146(3) 0.0561(6) Uani 1 1 d . .
H5 H 0.470583 0.361011 0.572706 0.067 Uiso 1 1 calc R U
C8A C 0.1414(3) 0.2030(2) 0.6098(2) 0.0397(5) Uani 1 1 d . .
C6 C 0.3249(5) 0.2848(4) 0.7459(3) 0.0717(8) Uani 1 1 d . .
H6 H 0.385944 0.313529 0.790707 0.086 Uiso 1 1 calc R U
C5A C 0.2853(3) 0.2730(2) 0.5441(2) 0.0374(5) Uani 1 1 d . .
C7 C 0.1855(5) 0.2139(3) 0.8093(2) 0.0664(8) Uani 1 1 d . .
H7 H 0.152134 0.193671 0.897301 0.080 Uiso 1 1 calc R U
C4' C 0.2387(4) 0.4829(2) 0.3459(2) 0.0454(5) Uani 1 1 d . .
H4A H 0.100610 0.501182 0.362791 0.068 Uiso 1 1 calc R U
H4B H 0.277840 0.516904 0.255474 0.068 Uiso 1 1 calc R U
H4C H 0.275984 0.535129 0.387063 0.068 Uiso 1 1 calc R U
C8 C 0.0958(4) 0.1734(3) 0.7421(2) 0.0539(6) Uani 1 1 d . .
H8 H 0.001950 0.124765 0.785627 0.065 Uiso 1 1 calc R U
C9 C 0.0308(3) 0.1603(3) 0.5418(2) 0.0479(6) Uani 1 1 d . .
H9A H -0.105917 0.189445 0.574228 0.057 Uiso 1 1 calc R U
H9AB H 0.072632 0.053086 0.561209 0.057 Uiso 1 1 calc R U
C10 C 0.0573(3) 0.2304(3) 0.3982(2) 0.0422(5) Uani 1 1 d . .
H10A H -0.016739 0.334468 0.376311 0.051 Uiso 1 1 calc R U
H10B H 0.010279 0.181314 0.358197 0.051 Uiso 1 1 calc R U
C11 C 0.2719(3) 0.2159(2) 0.34965(19) 0.0315(4) Uani 1 1 d . .
H11 H 0.339283 0.113828 0.395450 0.038 Uiso 1 1 calc R U
C12 C 0.3311(3) 0.2262(2) 0.2046(2) 0.0383(5) Uani 1 1 d . .
C12' C 0.2884(5) 0.0969(3) 0.1859(3) 0.0629(7) Uani 1 1 d . .
H12D H 0.150833 0.115393 0.194529 0.094 Uiso 1 1 calc R U
H12E H 0.341457 0.005941 0.249306 0.094 Uiso 1 1 calc R U
H12F H 0.346181 0.089010 0.102368 0.094 Uiso 1 1 calc R U

loop_
_atom_site_aniso_label
_atom_site_aniso_U_11
_atom_site_aniso_U_22
_atom_site_aniso_U_33
_atom_site_aniso_U_23
_atom_site_aniso_U_13
_atom_site_aniso_U_12
Br1 0.0796(2) 0.0768(2) 0.03979(16) -0.02176(13) 0.01471(12) -0.02123(15)
C1 0.0448(12) 0.0455(13) 0.0299(10) -0.0100(9) 0.0023(9) -0.0054(10)
C12" 0.0559(14) 0.0569(15) 0.0397(12) -0.0081(11) -0.0163(11) -0.0130(12)
C2 0.0330(11) 0.0707(17) 0.0496(13) -0.0198(12) 0.0025(10) -0.0195(11)
C3 0.0324(11) 0.0641(15) 0.0476(13) -0.0200(11) -0.0037(9) -0.0172(10)
C4 0.0300(10) 0.0337(10) 0.0357(10) -0.0103(8) -0.0063(8) -0.0105(8)
C5 0.0575(15) 0.0726(17) 0.0487(14) -0.0244(13) -0.0113(11) -0.0221(13)
C8A 0.0409(11) 0.0305(10) 0.0386(11) -0.0105(9) -0.0023(9) -0.0017(9)
C6 0.078(2) 0.095(2) 0.0505(16) -0.0354(16) -0.0213(15) -0.0127(17)
C5A 0.0363(11) 0.0374(11) 0.0366(11) -0.0142(9) -0.0075(9) -0.0036(9)
C7 0.080(2) 0.0686(18) 0.0340(12) -0.0160(12) -0.0079(13) -0.0019(15)
C4' 0.0559(14) 0.0338(11) 0.0474(13) -0.0124(10) -0.0055(11) -0.0149(10)
C8 0.0616(15) 0.0440(13) 0.0393(12) -0.0100(11) 0.0048(11) -0.0063(11)
C9 0.0469(13) 0.0486(13) 0.0502(13) -0.0171(11) 0.0077(10) -0.0238(11)
C10 0.0372(11) 0.0479(13) 0.0473(12) -0.0152(10) -0.0040(9) -0.0198(10)
C11 0.0327(10) 0.0272(10) 0.0338(10) -0.0079(8) -0.0065(8) -0.0079(8)
C12 0.0460(12) 0.0372(11) 0.0342(11) -0.0116(9) -0.0060(9) -0.0137(9)
C12' 0.089(2) 0.0638(17) 0.0523(15) -0.0304(13) 0.0022(14) -0.0367(15)

loop_
_atom_type_symbol
_atom_type_description
_atom_type_scat_dispersion_real
_atom_type_scat_dispersion_imag
_atom_type_scat_source
C C 0.0033 0.0016 'International Tables Vol C Tables 4.2.6.8 and 6.1.1.4'
H H 0.0000 0.0000 'International Tables Vol C Tables 4.2.6.8 and 6.1.1.4'
Br Br -0.2901 2.4595 'International Tables Vol C Tables 4.2.6.8 and 6.1.1.4'

loop_
_geom_angle_atom_site_label_1
_geom_angle_atom_site_label_2
_geom_angle_atom_site_label_3
_geom_angle
C2 C1 C12 115.47(18)
C2 C1 Br1 107.82(15)
C12 C1 Br1 112.34(15)
C2 C1 H1 106.9
C12 C1 H1 106.9
Br1 C1 H1 106.9
C12 C12" H12A 109.5
C12 C12" H12B 109.5
H12A C12" H12B 109.5
C12 C12" H12C 109.5
H12A C12" H12C 109.5
H12B C12" H12C 109.5
C1 C2 C3 110.08(19)
C1 C2 H2A 109.6
C3 C2 H2A 109.6
C1 C2 H2AB 109.6
C3 C2 H2AB 109.6
H2A C2 H2AB 108.2
C2 C3 C4 112.47(18)
C2 C3 H3A 109.1
C4 C3 H3A 109.1
C2 C3 H3AB 109.1
C4 C3 H3AB 109.1
H3A C3 H3AB 107.8
C5A C4 C3 110.93(17)
C5A C4 C4' 106.11(17)
C3 C4 C4' 109.06(18)
C5A C4 C11 108.55(16)
C3 C4 C11 107.68(16)
C4' C4 C11 114.54(17)
C6 C5 C5A 121.6(3)
C6 C5 H5 119.2
C5A C5 H5 119.2
C5A C8A C8 119.4(2)
C5A C8A C9 121.89(19)
C8 C8A C9 118.7(2)
C7 C6 C5 120.0(3)
C7 C6 H6 120.0
C5 C6 H6 120.0
C8A C5A C5 117.8(2)
C8A C5A C4 122.39(18)
C5 C5A C4 119.7(2)
C8 C7 C6 119.4(2)
C8 C7 H7 120.3
C6 C7 H7 120.3
C4 C4' H4A 109.5
C4 C4' H4B 109.5
H4A C4' H4B 109.5
C4 C4' H4C 109.5
H4A C4' H4C 109.5
H4B C4' H4C 109.5
C7 C8 C8A 121.8(2)
C7 C8 H8 119.1
C8A C8 H8 119.1
C8A C9 C10 113.50(18)
C8A C9 H9A 108.9
C10 C9 H9A 108.9
C8A C9 H9AB 108.9
C10 C9 H9AB 108.9
H9A C9 H9AB 107.7
C9 C10 C11 109.39(18)
C9 C10 H10A 109.8
C11 C10 H10A 109.8
C9 C10 H10B 109.8
C11 C10 H10B 109.8
H10A C10 H10B 108.2
C10 C11 C4 109.30(16)
C10 C11 C12 114.28(17)
C4 C11 C12 117.74(16)
C10 C11 H11 104.7
C4 C11 H11 104.7
C12 C11 H11 104.7
C12" C12 C1 113.14(19)
C12" C12 C12' 107.8(2)
C1 C12 C12' 109.1(2)
C12" C12 C11 113.94(18)
C1 C12 C11 104.71(16)
C12' C12 C11 107.99(18)
C12 C12' H12D 109.5
C12 C12' H12E 109.5
H12D C12' H12E 109.5
C12 C12' H12F 109.5
H12D C12' H12F 109.5
H12E C12' H12F 109.5

loop_
_geom_bond_atom_site_label_1
_geom_bond_atom_site_label_2
_geom_bond_distance
Br1 C1 1.988(2)
C1 C2 1.507(4)
C1 C12 1.533(3)
C1 H1 0.9800
C12" C12 1.530(3)
C12" H12A 0.9600
C12" H12B 0.9600
C12" H12C 0.9600
C2 C3 1.523(3)
C2 H2A 0.9700
C2 H2AB 0.9700
C3 C4 1.540(3)
C3 H3A 0.9700
C3 H3AB 0.9700
C4 C5A 1.538(3)
C4 C4' 1.543(3)
C4 C11 1.554(3)
C5 C6 1.389(4)
C5 C5A 1.398(3)
C5 H5 0.9300
C8A C5A 1.397(3)
C8A C8 1.398(3)
C8A C9 1.506(3)
C6 C7 1.371(5)
C6 H6 0.9300
C7 C8 1.367(4)
C7 H7 0.9300
C4' H4A 0.9600
C4' H4B 0.9600
C4' H4C 0.9600
C8 H8 0.9300
C9 C10 1.514(3)
C9 H9A 0.9700
C9 H9AB 0.9700
C10 C11 1.528(3)
C10 H10A 0.9700
C10 H10B 0.9700
C11 C12 1.570(3)
C11 H11 0.9800
C12 C12' 1.542(3)
C12' H12D 0.9600
C12' H12E 0.9600
C12' H12F 0.9600
